data_7008297
loop_
_publ_author_name
'Mosch-Zanetti, Nadia C'
'Sachse, Anna'
'Pfoh, Roland'
'Vidovic, Denis'
'Magull, Jorg'

_publ_section_title
;
 Rhenium oxo compounds containing eta2-pyrazolate ligands.
;
_journal_issue 12
_journal_name_full 'Dalton transactions (Cambridge, England : 2003)'
_journal_page_first 2124
_journal_page_last 2129
_journal_paper_doi 10.1039/b501025j
_journal_year 2005
_chemical_formula_sum 'C11 H21 N2 O4 Re'
_chemical_formula_weight 431.50
_chemical_name_systematic
;
?
;
_space_group_IT_number 14
_symmetry_space_group_name_Hall '-P 2yn'
_symmetry_space_group_name_H-M 'P 1 21/n 1'
_atom_sites_solution_hydrogens geom
_atom_sites_solution_primary direct
_atom_sites_solution_secondary difmap
_audit_creation_method SHELXL-97
_cell_angle_alpha 90.00
_cell_angle_beta 103.657(3)
_cell_angle_gamma 90.00
_cell_formula_units_Z 4
_cell_length_a 9.7531(4)
_cell_length_b 10.1836(5)
_cell_length_c 15.4082(6)
_cell_measurement_temperature 133(2)
_cell_volume 1487.10(11)
_computing_structure_refinement 'SHELXL-97 (Sheldrick, 1997)'
_computing_structure_solution 'SHELXS-97 (Sheldrick, 1990)'
_diffrn_ambient_temperature 133(2)
_diffrn_measured_fraction_theta_full 0.996
_diffrn_measured_fraction_theta_max 0.996
_diffrn_radiation_monochromator graphite
_diffrn_radiation_source 'fine-focus sealed tube'
_diffrn_radiation_type MoK\a
_diffrn_radiation_wavelength 0.71073
_diffrn_reflns_av_R_equivalents 0.0390
_diffrn_reflns_av_sigmaI/netI 0.0130
_diffrn_reflns_limit_h_max 11
_diffrn_reflns_limit_h_min -11
_diffrn_reflns_limit_k_max 12
_diffrn_reflns_limit_k_min -11
_diffrn_reflns_limit_l_max 18
_diffrn_reflns_limit_l_min -18
_diffrn_reflns_number 30138
_diffrn_reflns_theta_full 24.79
_diffrn_reflns_theta_max 24.79
_diffrn_reflns_theta_min 2.26
_exptl_absorpt_coefficient_mu 8.179
_exptl_crystal_density_diffrn 1.927
_exptl_crystal_density_method 'not measured'
_exptl_crystal_F_000 832
_refine_diff_density_max 0.380
_refine_diff_density_min -0.622
_refine_diff_density_rms 0.067
_refine_ls_extinction_method none
_refine_ls_goodness_of_fit_ref 1.093
_refine_ls_hydrogen_treatment mixed
_refine_ls_matrix_type full
_refine_ls_number_parameters 177
_refine_ls_number_reflns 2548
_refine_ls_number_restraints 0
_refine_ls_restrained_S_all 1.093
_refine_ls_R_factor_all 0.0146
_refine_ls_R_factor_gt 0.0139
_refine_ls_shift/su_max 0.003
_refine_ls_shift/su_mean 0.000
_refine_ls_structure_factor_coef Fsqd
_refine_ls_weighting_details 'calc w=1/[\s^2^(Fo^2^)+(0.0104P)^2^+2.5068P] where P=(Fo^2^+2Fc^2^)/3'
_refine_ls_weighting_scheme calc
_refine_ls_wR_factor_gt 0.0318
_refine_ls_wR_factor_ref 0.0321
_reflns_number_gt 2486
_reflns_number_total 2548
_reflns_threshold_expression >2sigma(I)
_cod_data_source_file b501025j.txt
_cod_data_source_block g42
_cod_database_code 7008297

loop_
_symmetry_equiv_pos_as_xyz
'x, y, z'
'-x+1/2, y+1/2, -z+1/2'
'-x, -y, -z'
'x-1/2, -y-1/2, z-1/2'

loop_
_atom_site_label
_atom_site_type_symbol
_atom_site_fract_x
_atom_site_fract_y
_atom_site_fract_z
_atom_site_U_iso_or_equiv
_atom_site_adp_type
_atom_site_occupancy
_atom_site_symmetry_multiplicity
_atom_site_calc_flag
_atom_site_refinement_flags
_atom_site_disorder_assembly
_atom_site_disorder_group
Re1 Re 0.172851(10) 0.354598(10) 0.535720(7) 0.01846(5) Uani 1 1 d . . .
N1 N 0.0199(2) 0.4111(2) 0.74752(15) 0.0209(5) Uani 1 1 d . . .
N2 N -0.1177(2) 0.4314(2) 0.70715(15) 0.0208(5) Uani 1 1 d . . .
O1 O 0.2086(2) 0.42092(19) 0.64249(12) 0.0235(4) Uani 1 1 d . . .
O2 O 0.3220(2) 0.2788(2) 0.52004(14) 0.0329(5) Uani 1 1 d . . .
O3 O 0.0415(2) 0.2408(2) 0.52567(16) 0.0400(6) Uani 1 1 d . . .
O4 O 0.1247(2) 0.4769(2) 0.45580(14) 0.0379(5) Uani 1 1 d . . .
C5 C 0.1740(3) 0.3454(3) 0.89266(18) 0.0198(6) Uani 1 1 d . . .
C6 C -0.1959(3) 0.4108(3) 0.76656(17) 0.0188(5) Uani 1 1 d . . .
C7 C 0.0312(3) 0.3755(2) 0.83233(17) 0.0179(5) Uani 1 1 d . . .
C8 C -0.1040(3) 0.3751(3) 0.84639(18) 0.0194(5) Uani 1 1 d . . .
H8A H -0.1292 0.3542 0.9007 0.023 Uiso 1 1 calc R . .
C9 C 0.2482(3) 0.2414(3) 0.8480(2) 0.0305(7) Uani 1 1 d . . .
H9A H 0.1893 0.1625 0.8360 0.046 Uiso 1 1 calc R . .
H9B H 0.3394 0.2192 0.8877 0.046 Uiso 1 1 calc R . .
H9C H 0.2632 0.2762 0.7916 0.046 Uiso 1 1 calc R . .
C10 C -0.3549(3) 0.4233(3) 0.74161(18) 0.0234(6) Uani 1 1 d . . .
C11 C 0.1543(3) 0.2930(3) 0.9820(2) 0.0334(7) Uani 1 1 d . . .
H11A H 0.1092 0.3604 1.0112 0.050 Uiso 1 1 calc R . .
H11B H 0.2465 0.2705 1.0205 0.050 Uiso 1 1 calc R . .
H11C H 0.0947 0.2144 0.9716 0.050 Uiso 1 1 calc R . .
C12 C -0.4184(3) 0.2849(3) 0.7391(3) 0.0414(8) Uani 1 1 d . . .
H12A H -0.3848 0.2310 0.6957 0.062 Uiso 1 1 calc R . .
H12B H -0.5215 0.2906 0.7218 0.062 Uiso 1 1 calc R . .
H12C H -0.3892 0.2447 0.7984 0.062 Uiso 1 1 calc R . .
C13 C -0.4053(3) 0.4873(3) 0.65000(19) 0.0264(6) Uani 1 1 d . . .
H13A H -0.3646 0.5755 0.6512 0.040 Uiso 1 1 calc R . .
H13B H -0.5085 0.4936 0.6351 0.040 Uiso 1 1 calc R . .
H13C H -0.3751 0.4340 0.6049 0.040 Uiso 1 1 calc R . .
C14 C 0.2613(3) 0.4717(3) 0.9084(2) 0.0327(7) Uani 1 1 d . . .
H14A H 0.2136 0.5366 0.9379 0.049 Uiso 1 1 calc R . .
H14B H 0.2715 0.5066 0.8510 0.049 Uiso 1 1 calc R . .
H14C H 0.3548 0.4526 0.9465 0.049 Uiso 1 1 calc R . .
C15 C -0.4008(3) 0.5070(4) 0.8123(2) 0.0445(9) Uani 1 1 d . . .
H15A H -0.3566 0.5938 0.8150 0.067 Uiso 1 1 calc R . .
H15B H -0.3715 0.4640 0.8706 0.067 Uiso 1 1 calc R . .
H15C H -0.5037 0.5167 0.7965 0.067 Uiso 1 1 calc R . .
H1 H 0.077(3) 0.418(3) 0.718(2) 0.024(8) Uiso 1 1 d . . .
H2 H -0.138(3) 0.461(3) 0.654(2) 0.022(8) Uiso 1 1 d . . .

loop_
_atom_site_aniso_label
_atom_site_aniso_U_11
_atom_site_aniso_U_22
_atom_site_aniso_U_33
_atom_site_aniso_U_23
_atom_site_aniso_U_13
_atom_site_aniso_U_12
Re1 0.01790(7) 0.02293(7) 0.01439(7) 0.00046(4) 0.00352(4) 0.00222(4)
N1 0.0153(11) 0.0304(13) 0.0192(12) 0.0056(10) 0.0085(10) 0.0037(10)
N2 0.0163(11) 0.0312(13) 0.0144(11) 0.0081(10) 0.0028(9) 0.0046(10)
O1 0.0230(10) 0.0313(11) 0.0174(9) 0.0002(8) 0.0074(8) 0.0003(8)
O2 0.0293(11) 0.0385(12) 0.0323(12) -0.0077(10) 0.0103(9) 0.0073(10)
O3 0.0253(11) 0.0373(12) 0.0508(15) -0.0033(11) -0.0045(10) -0.0079(10)
O4 0.0436(13) 0.0500(14) 0.0237(11) 0.0155(10) 0.0151(10) 0.0168(11)
C5 0.0161(13) 0.0241(14) 0.0185(14) 0.0023(11) 0.0026(11) -0.0012(11)
C6 0.0184(13) 0.0214(13) 0.0175(13) 0.0013(10) 0.0061(10) 0.0010(10)
C7 0.0200(13) 0.0180(12) 0.0162(13) 0.0004(10) 0.0055(11) -0.0011(10)
C8 0.0205(13) 0.0230(13) 0.0159(13) 0.0033(10) 0.0064(11) -0.0004(11)
C9 0.0268(15) 0.0327(16) 0.0293(16) -0.0004(13) 0.0009(13) 0.0100(13)
C10 0.0155(13) 0.0340(15) 0.0213(14) 0.0013(12) 0.0054(11) 0.0018(12)
C11 0.0231(15) 0.051(2) 0.0234(16) 0.0116(14) 0.0006(12) -0.0012(14)
C12 0.0220(16) 0.045(2) 0.054(2) 0.0167(17) 0.0029(14) -0.0057(14)
C13 0.0198(14) 0.0329(15) 0.0248(15) 0.0037(12) 0.0018(11) 0.0043(12)
C14 0.0272(16) 0.0283(16) 0.0397(18) -0.0001(13) 0.0018(13) -0.0058(13)
C15 0.0242(16) 0.080(3) 0.0296(18) -0.0096(18) 0.0062(13) 0.0144(17)

loop_
_atom_type_symbol
_atom_type_description
_atom_type_scat_dispersion_real
_atom_type_scat_dispersion_imag
_atom_type_scat_source
C C 0.0033 0.0016 'International Tables Vol C Tables 4.2.6.8 and 6.1.1.4'
H H 0.0000 0.0000 'International Tables Vol C Tables 4.2.6.8 and 6.1.1.4'
N N 0.0061 0.0033 'International Tables Vol C Tables 4.2.6.8 and 6.1.1.4'
O O 0.0106 0.0060 'International Tables Vol C Tables 4.2.6.8 and 6.1.1.4'
Re Re -1.0185 7.2310 'International Tables Vol C Tables 4.2.6.8 and 6.1.1.4'

loop_
_geom_angle_atom_site_label_1
_geom_angle_atom_site_label_2
_geom_angle_atom_site_label_3
_geom_angle
_geom_angle_site_symmetry_1
_geom_angle_site_symmetry_3
_geom_angle_publ_flag
O3 Re1 O2 108.97(11) . . ?
O3 Re1 O1 109.18(11) . . ?
O2 Re1 O1 108.76(9) . . ?
O3 Re1 O4 110.56(11) . . ?
O2 Re1 O4 108.64(11) . . ?
O1 Re1 O4 110.68(10) . . ?
C7 N1 N2 109.6(2) . . ?
C6 N2 N1 108.9(2) . . ?
C7 C5 C14 109.0(2) . . ?
C7 C5 C11 109.3(2) . . ?
C14 C5 C11 109.5(2) . . ?
C7 C5 C9 109.1(2) . . ?
C14 C5 C9 110.3(2) . . ?
C11 C5 C9 109.6(2) . . ?
N2 C6 C8 107.1(2) . . ?
N2 C6 C10 121.9(2) . . ?
C8 C6 C10 131.0(2) . . ?
N1 C7 C8 107.0(2) . . ?
N1 C7 C5 120.5(2) . . ?
C8 C7 C5 132.5(2) . . ?
C7 C8 C6 107.4(2) . . ?
C6 C10 C13 111.0(2) . . ?
C6 C10 C15 108.7(2) . . ?
C13 C10 C15 109.6(3) . . ?
C6 C10 C12 108.2(2) . . ?
C13 C10 C12 109.2(2) . . ?
C15 C10 C12 110.2(3) . . ?

loop_
_geom_bond_atom_site_label_1
_geom_bond_atom_site_label_2
_geom_bond_distance
_geom_bond_site_symmetry_2
_geom_bond_publ_flag
Re1 O3 1.708(2) . ?
Re1 O2 1.714(2) . ?
Re1 O1 1.7359(18) . ?
Re1 O4 1.736(2) . ?
N1 C7 1.335(3) . ?
N1 N2 1.355(3) . ?
N2 C6 1.339(3) . ?
C5 C7 1.512(4) . ?
C5 C14 1.530(4) . ?
C5 C11 1.530(4) . ?
C5 C9 1.534(4) . ?
C6 C8 1.389(4) . ?
C6 C10 1.513(4) . ?
C7 C8 1.386(4) . ?
C10 C13 1.527(4) . ?
C10 C15 1.530(4) . ?
C10 C12 1.537(4) . ?

loop_
_geom_hbond_atom_site_label_D
_geom_hbond_atom_site_label_H
_geom_hbond_atom_site_label_A
_geom_hbond_distance_DH
_geom_hbond_distance_HA
_geom_hbond_distance_DA
_geom_hbond_angle_DHA
_geom_hbond_site_symmetry_A
N1 H1 O1 0.81(3) 1.92(3) 2.725(3) 175(3) .
N2 H2 O4 0.85(3) 1.84(3) 2.665(3) 163(3) 3_566

loop_
_cod_related_entry_id
_cod_related_entry_database
_cod_related_entry_code
1 ChemSpider 30652708
